data_2016611
loop_
_publ_author_name
'Walczak, Christopher P.'
'Yonkey, Matthew M.'
'Squattrito, Philip J.'
'Mohanty, Dillip K.'
'Kirschbaum, Kristin'

_publ_section_title
;
 1,3-Bis(ethylamino)-2-nitrobenzene,
 1,3-bis(<i>n</i>-octylamino)-2-nitrobenzene and
 4-ethylamino-2-methyl-1<i>H</i>-benzimidazole
;
_journal_coeditor_code SK3210
_journal_issue 5
_journal_name_full 'Acta Crystallographica Section C'
_journal_page_first o248
_journal_page_last o251
_journal_paper_doi 10.1107/S0108270108008275
_journal_volume 64
_journal_year 2008
_chemical_formula_iupac 'C10 H13 N3'
_chemical_formula_moiety 'C10 H13 N3'
_chemical_formula_sum 'C10 H13 N3'
_chemical_formula_weight 175.23
_chemical_melting_point 432
_chemical_name_systematic
;
7-n-ethyl-2-methyl-1H-benzimidazole
;
_space_group_IT_number 14
_symmetry_cell_setting monoclinic
_symmetry_space_group_name_Hall '-P 2yn'
_symmetry_space_group_name_H-M 'P 1 21/n 1'
_atom_sites_solution_hydrogens difmap
_atom_sites_solution_primary direct
_atom_sites_solution_secondary difmap
_audit_creation_method SHELXL97
_cell_angle_alpha 90.00
_cell_angle_beta 93.2780(10)
_cell_angle_gamma 90.00
_cell_formula_units_Z 8
_cell_length_a 9.6166(3)
_cell_length_b 16.2072(5)
_cell_length_c 12.1236(3)
_cell_measurement_reflns_used 8542
_cell_measurement_temperature 140(2)
_cell_measurement_theta_max 33.45
_cell_measurement_theta_min 2.46
_cell_volume 1886.47(10)
_computing_cell_refinement 'SAINT-Plus (Bruker, 2003)'
_computing_data_collection 'SMART (Bruker, 2003)'
_computing_data_reduction 'SAINT-Plus (Bruker, 2003)'
_computing_molecular_graphics 'Crystal Maker (Palmer, 2006)'
_computing_publication_material 'SHELXTL (Version 6.10; Sheldrick, 2008) and local programs'
_computing_structure_refinement 'SHELXTL (Version 6.10; Sheldrick, 2008)'
_computing_structure_solution 'SHELXTL (Version 6.10; Sheldrick, 2008)'
_diffrn_ambient_temperature 140(2)
_diffrn_measured_fraction_theta_full 0.999
_diffrn_measured_fraction_theta_max 1.000
_diffrn_measurement_device_type 'Bruker SMART 6000 CCD area-detector'
_diffrn_measurement_method \w
_diffrn_radiation_monochromator graphite
_diffrn_radiation_source 'fine-focus sealed tube'
_diffrn_radiation_type MoK\a
_diffrn_radiation_wavelength 0.71073
_diffrn_reflns_av_R_equivalents 0.0191
_diffrn_reflns_av_sigmaI/netI 0.0205
_diffrn_reflns_limit_h_max 12
_diffrn_reflns_limit_h_min -12
_diffrn_reflns_limit_k_max 20
_diffrn_reflns_limit_k_min -20
_diffrn_reflns_limit_l_max 15
_diffrn_reflns_limit_l_min -15
_diffrn_reflns_number 19605
_diffrn_reflns_theta_full 26.00
_diffrn_reflns_theta_max 27.00
_diffrn_reflns_theta_min 2.10
_exptl_absorpt_coefficient_mu 0.077
_exptl_absorpt_correction_T_max 1.000
_exptl_absorpt_correction_T_min 0.893
_exptl_absorpt_correction_type multi-scan
_exptl_absorpt_process_details '(SADABS; Sheldrick, 1996)'
_exptl_crystal_colour blue
_exptl_crystal_density_diffrn 1.234
_exptl_crystal_density_method 'not measured'
_exptl_crystal_description pyramidal
_exptl_crystal_F_000 752
_exptl_crystal_size_max 0.36
_exptl_crystal_size_mid 0.30
_exptl_crystal_size_min 0.30
_refine_diff_density_max 0.296
_refine_diff_density_min -0.242
_refine_ls_extinction_method none
_refine_ls_goodness_of_fit_ref 1.093
_refine_ls_hydrogen_treatment refall
_refine_ls_matrix_type full
_refine_ls_number_parameters 339
_refine_ls_number_reflns 4120
_refine_ls_number_restraints 0
_refine_ls_restrained_S_all 1.093
_refine_ls_R_factor_all 0.0482
_refine_ls_R_factor_gt 0.0444
_refine_ls_shift/su_max 0.000
_refine_ls_shift/su_mean 0.000
_refine_ls_structure_factor_coef Fsqd
_refine_ls_weighting_details 'calc w = 1/[\s^2^(Fo^2^)+(0.0528P)^2^+0.7046P] where P=(Fo^2^+2Fc^2^)/3'
_refine_ls_weighting_scheme calc
_refine_ls_wR_factor_gt 0.1157
_refine_ls_wR_factor_ref 0.1181
_reflns_number_gt 3759
_reflns_number_total 4120
_reflns_threshold_expression I>2\s(I)
_cod_data_source_file sk3210.cif
_cod_data_source_block III
_cod_original_sg_symbol_H-M P21/n
_cod_database_code 2016611
_cod_database_fobs_code 2016611

loop_
_symmetry_equiv_pos_as_xyz
'x, y, z'
'-x+1/2, y+1/2, -z+1/2'
'-x, -y, -z'
'x-1/2, -y-1/2, z-1/2'

loop_
_atom_site_type_symbol
_atom_site_label
_atom_site_fract_x
_atom_site_fract_y
_atom_site_fract_z
_atom_site_U_iso_or_equiv
_atom_site_adp_type
_atom_site_calc_flag
_atom_site_occupancy
N N11 0.28781(10) 0.15867(6) 0.29060(9) 0.0238(2) Uani d 1
H H11 0.3717(18) 0.1303(11) 0.2798(13) 0.037(4) Uiso d 1
N N12 -0.06234(11) 0.33365(7) 0.38748(10) 0.0281(3) Uani d 1
H H12 -0.1062(19) 0.3112(11) 0.3307(15) 0.042(5) Uiso d 1
N N13 0.05966(10) 0.18629(6) 0.28385(8) 0.0228(2) Uani d 1
N N21 0.78283(11) 0.11946(7) 0.28668(9) 0.0242(2) Uani d 1
H H21 0.8672(18) 0.1489(10) 0.2790(13) 0.036(4) Uiso d 1
N N22 0.43596(12) -0.06583(7) 0.36301(9) 0.0274(2) Uani d 1
H H22 0.381(2) -0.0246(13) 0.3567(16) 0.056(6) Uiso d 1
N N23 0.55596(10) 0.08952(6) 0.27404(8) 0.0227(2) Uani d 1
C C10 0.13212(15) 0.05655(9) 0.19189(12) 0.0301(3) Uani d 1
H H10C 0.120(3) 0.0126(16) 0.240(2) 0.087(8) Uiso d 1
H H10B 0.209(3) 0.0412(17) 0.153(2) 0.097(8) Uiso d 1
H H10A 0.051(3) 0.0598(17) 0.148(2) 0.095(8) Uiso d 1
C C12 0.15746(12) 0.13444(7) 0.25537(10) 0.0232(3) Uani d 1
C C14 0.08000(13) 0.32040(7) 0.39062(10) 0.0236(3) Uani d 1
C C15 0.17802(14) 0.37286(8) 0.44329(11) 0.0275(3) Uani d 1
H H15 0.1485(16) 0.4238(10) 0.4790(12) 0.030(4) Uiso d 1
C C16 0.32104(14) 0.35398(8) 0.44841(11) 0.0293(3) Uani d 1
H H16 0.3847(18) 0.3916(11) 0.4876(13) 0.039(4) Uiso d 1
C C17 0.37337(13) 0.28372(8) 0.40120(11) 0.0270(3) Uani d 1
H H17 0.4711(17) 0.2693(10) 0.4066(13) 0.033(4) Uiso d 1
C C18 0.27474(12) 0.23198(7) 0.34712(10) 0.0228(3) Uani d 1
C C19 0.13236(12) 0.24868(7) 0.34190(9) 0.0217(2) Uani d 1
C C20 0.62661(15) 0.22327(8) 0.19147(12) 0.0284(3) Uani d 1
H H20C 0.543(2) 0.2216(13) 0.1467(17) 0.060(6) Uiso d 1
H H20B 0.702(2) 0.2358(13) 0.1444(17) 0.063(6) Uiso d 1
H H20A 0.620(2) 0.2670(13) 0.2453(17) 0.062(6) Uiso d 1
C C22 0.65275(12) 0.14355(7) 0.25029(10) 0.0234(3) Uani d 1
C C24 0.57654(12) -0.04809(7) 0.37341(10) 0.0233(3) Uani d 1
C C25 0.67585(14) -0.10095(8) 0.42394(10) 0.0266(3) Uani d 1
H H25 0.6482(16) -0.1527(10) 0.4554(13) 0.029(4) Uiso d 1
C C26 0.81814(14) -0.08090(8) 0.43200(11) 0.0284(3) Uani d 1
H H26 0.8834(17) -0.1203(10) 0.4683(13) 0.035(4) Uiso d 1
C C27 0.86935(13) -0.00864(8) 0.38980(10) 0.0265(3) Uani d 1
H H27 0.9654(17) 0.0059(10) 0.3960(12) 0.029(4) Uiso d 1
C C28 0.77014(13) 0.04390(7) 0.33833(10) 0.0231(3) Uani d 1
C C29 0.62820(12) 0.02590(7) 0.32974(9) 0.0219(2) Uani d 1
C C32 -0.11810(14) 0.41224(8) 0.42203(11) 0.0278(3) Uani d 1
H H32B -0.0730(16) 0.4589(10) 0.3851(12) 0.030(4) Uiso d 1
H H32A -0.0946(15) 0.4178(9) 0.5033(13) 0.030(4) Uiso d 1
C C33 -0.27458(15) 0.41379(9) 0.39849(13) 0.0333(3) Uani d 1
H H33C -0.3133(18) 0.4655(12) 0.4224(14) 0.045(5) Uiso d 1
H H33B -0.3159(18) 0.3691(11) 0.4380(14) 0.039(4) Uiso d 1
H H33A -0.2990(17) 0.4063(10) 0.3209(15) 0.039(4) Uiso d 1
C C42 0.37983(14) -0.13834(8) 0.41501(11) 0.0274(3) Uani d 1
H H42B 0.4236(16) -0.1875(10) 0.3846(12) 0.030(4) Uiso d 1
H H42A 0.4069(16) -0.1373(10) 0.4959(13) 0.031(4) Uiso d 1
C C43 0.22287(15) -0.14141(10) 0.39529(13) 0.0344(3) Uani d 1
H H43C 0.188(2) -0.1904(13) 0.4301(16) 0.057(6) Uiso d 1
H H43B 0.1813(18) -0.0918(11) 0.4256(14) 0.039(4) Uiso d 1
H H43A 0.1961(17) -0.1428(10) 0.3164(15) 0.040(4) Uiso d 1

loop_
_atom_site_aniso_label
_atom_site_aniso_U_11
_atom_site_aniso_U_22
_atom_site_aniso_U_33
_atom_site_aniso_U_12
_atom_site_aniso_U_13
_atom_site_aniso_U_23
N11 0.0196(5) 0.0219(5) 0.0299(5) 0.0015(4) 0.0021(4) 0.0017(4)
N12 0.0234(5) 0.0227(5) 0.0383(6) 0.0013(4) 0.0020(4) -0.0068(5)
N13 0.0210(5) 0.0203(5) 0.0271(5) 0.0006(4) 0.0017(4) -0.0001(4)
N21 0.0199(5) 0.0221(5) 0.0305(5) -0.0001(4) 0.0009(4) -0.0009(4)
N22 0.0246(5) 0.0232(5) 0.0343(6) -0.0010(4) 0.0009(4) 0.0032(4)
N23 0.0209(5) 0.0197(5) 0.0275(5) 0.0019(4) 0.0011(4) 0.0005(4)
C10 0.0295(7) 0.0257(7) 0.0351(7) 0.0021(5) 0.0024(6) -0.0061(6)
C12 0.0221(6) 0.0218(6) 0.0258(6) 0.0008(5) 0.0022(4) 0.0018(5)
C14 0.0251(6) 0.0193(6) 0.0264(6) -0.0003(5) 0.0026(5) 0.0030(4)
C15 0.0299(6) 0.0213(6) 0.0312(6) -0.0021(5) 0.0007(5) -0.0013(5)
C16 0.0284(6) 0.0256(6) 0.0333(7) -0.0066(5) -0.0040(5) 0.0007(5)
C17 0.0211(6) 0.0255(6) 0.0339(7) -0.0018(5) -0.0023(5) 0.0048(5)
C18 0.0224(6) 0.0208(6) 0.0253(6) 0.0009(4) 0.0023(4) 0.0048(4)
C19 0.0219(6) 0.0197(6) 0.0234(5) -0.0016(4) 0.0014(4) 0.0031(4)
C20 0.0284(6) 0.0221(6) 0.0347(7) 0.0017(5) 0.0039(5) 0.0030(5)
C22 0.0220(6) 0.0212(6) 0.0272(6) 0.0018(5) 0.0024(4) -0.0018(5)
C24 0.0257(6) 0.0211(6) 0.0229(6) -0.0001(5) 0.0007(4) -0.0025(4)
C25 0.0311(7) 0.0212(6) 0.0272(6) 0.0018(5) -0.0001(5) 0.0008(5)
C26 0.0300(7) 0.0267(6) 0.0276(6) 0.0071(5) -0.0049(5) -0.0012(5)
C27 0.0217(6) 0.0278(6) 0.0294(6) 0.0035(5) -0.0039(5) -0.0034(5)
C28 0.0244(6) 0.0208(6) 0.0239(6) 0.0002(5) -0.0001(4) -0.0029(4)
C29 0.0219(6) 0.0208(6) 0.0229(5) 0.0022(4) -0.0002(4) -0.0022(4)
C32 0.0300(7) 0.0222(6) 0.0312(7) 0.0035(5) 0.0022(5) -0.0035(5)
C33 0.0300(7) 0.0304(7) 0.0393(8) 0.0076(6) 0.0012(6) -0.0066(6)
C42 0.0314(7) 0.0225(6) 0.0288(6) -0.0026(5) 0.0052(5) -0.0018(5)
C43 0.0324(7) 0.0333(7) 0.0379(8) -0.0073(6) 0.0069(6) -0.0045(6)

loop_
_atom_type_symbol
_atom_type_description
_atom_type_scat_dispersion_real
_atom_type_scat_dispersion_imag
_atom_type_scat_source
C C 0.0033 0.0016 'International Tables Vol C Tables 4.2.6.8 and 6.1.1.4'
H H 0.0000 0.0000 'International Tables Vol C Tables 4.2.6.8 and 6.1.1.4'
N N 0.0061 0.0033 'International Tables Vol C Tables 4.2.6.8 and 6.1.1.4'

loop_
_geom_angle_atom_site_label_1
_geom_angle_atom_site_label_2
_geom_angle_atom_site_label_3
_geom_angle
C12 N11 C18 107.22(10)
C12 N11 H11 126.5(10)
C18 N11 H11 126.2(10)
C14 N12 C32 120.59(11)
C14 N12 H12 113.1(12)
C32 N12 H12 115.2(12)
C12 N13 C19 104.41(10)
C22 N21 C28 107.31(10)
C22 N21 H21 126.8(10)
C28 N21 H21 125.9(10)
C24 N22 C42 121.01(11)
C24 N22 H22 116.5(14)
C42 N22 H22 115.3(13)
C22 N23 C29 104.93(10)
C12 C10 H10C 110.0(15)
C12 C10 H10B 112.0(16)
H10C C10 H10B 105(2)
C12 C10 H10A 111.0(17)
H10C C10 H10A 106(2)
H10B C10 H10A 113(2)
N13 C12 N11 113.05(11)
N13 C12 C10 125.12(11)
N11 C12 C10 121.83(11)
N12 C14 C15 123.97(12)
N12 C14 C19 119.52(11)
C15 C14 C19 116.47(11)
C14 C15 C16 121.36(12)
C14 C15 H15 120.6(9)
C16 C15 H15 118.0(9)
C17 C16 C15 122.61(12)
C17 C16 H16 119.1(10)
C15 C16 H16 118.3(10)
C16 C17 C18 115.74(11)
C16 C17 H17 123.1(10)
C18 C17 H17 121.1(10)
N11 C18 C19 105.16(10)
N11 C18 C17 131.99(11)
C19 C18 C17 122.85(11)
C18 C19 N13 110.16(10)
C18 C19 C14 120.96(11)
N13 C19 C14 128.88(11)
C22 C20 H20C 111.4(13)
C22 C20 H20B 110.6(12)
H20C C20 H20B 107.9(17)
C22 C20 H20A 109.1(12)
H20C C20 H20A 108.9(17)
H20B C20 H20A 108.8(17)
N23 C22 N21 112.67(11)
N23 C22 C20 125.25(11)
N21 C22 C20 122.08(11)
N22 C24 C25 123.58(11)
N22 C24 C29 120.40(11)
C25 C24 C29 116.00(11)
C24 C25 C26 121.82(12)
C24 C25 H25 120.6(9)
C26 C25 H25 117.6(9)
C27 C26 C25 122.51(12)
C27 C26 H26 119.1(10)
C25 C26 H26 118.4(10)
C26 C27 C28 115.67(12)
C26 C27 H27 123.1(9)
C28 C27 H27 121.2(9)
N21 C28 C29 105.23(10)
N21 C28 C27 131.68(12)
C29 C28 C27 123.09(12)
C28 C29 N23 109.86(11)
C28 C29 C24 120.90(11)
N23 C29 C24 129.23(11)
N12 C32 C33 109.82(11)
N12 C32 H32B 111.1(9)
C33 C32 H32B 111.0(9)
N12 C32 H32A 107.2(9)
C33 C32 H32A 110.4(9)
H32B C32 H32A 107.2(12)
C32 C33 H33C 110.6(11)
C32 C33 H33B 109.0(10)
H33C C33 H33B 109.0(14)
C32 C33 H33A 111.4(10)
H33C C33 H33A 108.9(14)
H33B C33 H33A 107.8(14)
N22 C42 C43 110.46(11)
N22 C42 H42B 108.3(9)
C43 C42 H42B 111.0(9)
N22 C42 H42A 109.2(9)
C43 C42 H42A 110.9(9)
H42B C42 H42A 106.8(12)
C42 C43 H43C 109.2(12)
C42 C43 H43B 109.7(10)
H43C C43 H43B 110.4(15)
C42 C43 H43A 111.1(10)
H43C C43 H43A 109.1(15)
H43B C43 H43A 107.3(14)

loop_
_geom_bond_atom_site_label_1
_geom_bond_atom_site_label_2
_geom_bond_distance
N11 C12 1.3589(16)
N11 C18 1.3810(16)
N11 H11 0.945(17)
N12 C14 1.3839(16)
N12 C32 1.4529(16)
N12 H12 0.867(19)
N13 C12 1.3218(16)
N13 C19 1.3964(15)
N21 C22 1.3597(15)
N21 C28 1.3840(16)
N21 H21 0.950(17)
N22 C24 1.3807(16)
N22 C42 1.4522(17)
N22 H22 0.85(2)
N23 C22 1.3216(16)
N23 C29 1.3957(15)
C10 C12 1.4912(18)
C10 H10C 0.94(3)
C10 H10B 0.94(3)
C10 H10A 0.92(3)
C14 C15 1.3965(18)
C14 C19 1.4099(17)
C15 C16 1.4069(19)
C15 H15 0.981(16)
C16 C17 1.3823(19)
C16 H16 0.969(17)
C17 C18 1.4005(17)
C17 H17 0.967(16)
C18 C19 1.3936(16)
C20 C22 1.4902(17)
C20 H20C 0.94(2)
C20 H20B 0.97(2)
C20 H20A 0.97(2)
C24 C25 1.3980(17)
C24 C29 1.4126(17)
C25 C26 1.4044(19)
C25 H25 0.965(16)
C26 C27 1.3801(19)
C26 H26 0.982(17)
C27 C28 1.3988(17)
C27 H27 0.952(16)
C28 C29 1.3938(17)
C32 C33 1.5158(19)
C32 H32B 0.992(16)
C32 H32A 1.003(15)
C33 H33C 0.968(19)
C33 H33B 0.966(18)
C33 H33A 0.964(17)
C42 C43 1.5155(19)
C42 H42B 0.982(16)
C42 H42A 1.000(16)
C43 H43C 0.97(2)
C43 H43B 0.979(18)
C43 H43A 0.976(18)

loop_
_geom_hbond_atom_site_label_D
_geom_hbond_atom_site_label_H
_geom_hbond_atom_site_label_A
_geom_hbond_site_symmetry_A
_geom_hbond_distance_DH
_geom_hbond_distance_HA
_geom_hbond_distance_DA
_geom_hbond_angle_DHA
_geom_hbond_publ_flag
N11 H11 N23 . 0.945(17) 1.896(18) 2.8293(14) 169.2(15) yes
N21 H21 N13 1_655 0.950(17) 1.946(17) 2.8761(15) 165.9(15) yes

loop_
_cod_related_entry_id
_cod_related_entry_database
_cod_related_entry_code
1 ChemSpider 26231304
